data_1566690
loop_
_publ_author_name
'Kucmierczyk, Peter'
'Behrens, Stephan'
'Kubis, Christoph'
'Baumann, Wolfgang'
'Wei, Zhihong'
'Jiao, Haijun'
'Dong, Kaiwu'
'Spannenberg, Anke'
'Neumann, Helfried'
'Jackstell, Ralf'
'B\"orner, Armin'
'Franke, Robert'
'Beller, Matthias'

_publ_section_title
;
 (In situ) spectroscopic studies on state-of-the-art Pd(ii) catalysts in
 solution for the alkoxycarbonylation of alkenes
;
_journal_issue 10
_journal_name_full 'Catalysis Science &amp; Technology'
_journal_page_first 3175
_journal_page_last 3189
_journal_paper_doi 10.1039/D0CY02248A
_journal_volume 12
_journal_year 2022
_chemical_formula_sum 'C28 H34 F6 N2 O6 P2 Pd S2'
_chemical_formula_weight 841.03
_space_group_crystal_system triclinic
_space_group_IT_number 2
_space_group_name_Hall '-P 1'
_space_group_name_H-M_alt 'P -1'
_atom_sites_solution_hydrogens geom
_audit_creation_method SHELXL-2014/7
_audit_update_record
;
2019-06-19 deposited with the CCDC.	2022-03-17 downloaded from the CCDC.
;
_cell_angle_alpha 73.9005(13)
_cell_angle_beta 72.8892(13)
_cell_angle_gamma 73.6404(12)
_cell_formula_units_Z 2
_cell_length_a 11.2734(7)
_cell_length_b 12.1729(7)
_cell_length_c 13.5903(8)
_cell_measurement_reflns_used 9027
_cell_measurement_temperature 150(2)
_cell_measurement_theta_max 30.52
_cell_measurement_theta_min 2.31
_cell_volume 1671.40(17)
_computing_cell_refinement 'SAINT (Bruker, 2013)'
_computing_data_collection 'APEX2 (Bruker, 2014)'
_computing_data_reduction SAINT
_computing_structure_refinement 'SHELXL-2014/7 (Sheldrick, 2015)'
_computing_structure_solution 'SHELXS-97 (Sheldrick, 2008)'
_diffrn_ambient_temperature 150(2)
_diffrn_detector_area_resol_mean 8.3333
_diffrn_measured_fraction_theta_full 1.000
_diffrn_measured_fraction_theta_max 1.000
_diffrn_measurement_device_type 'Bruker APEX-II CCD'
_diffrn_measurement_method '\f and \w scans'
_diffrn_radiation_type MoK\a
_diffrn_radiation_wavelength 0.71073
_diffrn_reflns_av_R_equivalents 0.0198
_diffrn_reflns_av_unetI/netI 0.0107
_diffrn_reflns_Laue_measured_fraction_full 1.000
_diffrn_reflns_Laue_measured_fraction_max 1.000
_diffrn_reflns_limit_h_max 14
_diffrn_reflns_limit_h_min -14
_diffrn_reflns_limit_k_max 16
_diffrn_reflns_limit_k_min -16
_diffrn_reflns_limit_l_max 17
_diffrn_reflns_limit_l_min -17
_diffrn_reflns_number 55544
_diffrn_reflns_point_group_measured_fraction_full 1.000
_diffrn_reflns_point_group_measured_fraction_max 1.000
_diffrn_reflns_theta_full 25.242
_diffrn_reflns_theta_max 27.999
_diffrn_reflns_theta_min 1.604
_diffrn_source 'fine-focus sealed tube'
_exptl_absorpt_coefficient_mu 0.853
_exptl_absorpt_correction_T_max 0.76
_exptl_absorpt_correction_T_min 0.73
_exptl_absorpt_correction_type multi-scan
_exptl_absorpt_process_details 'SADABS (Bruker, 2014)'
_exptl_crystal_colour colourless
_exptl_crystal_density_diffrn 1.671
_exptl_crystal_description prism
_exptl_crystal_F_000 852
_exptl_crystal_size_max 0.432
_exptl_crystal_size_mid 0.402
_exptl_crystal_size_min 0.336
_refine_diff_density_max 0.383
_refine_diff_density_min -0.531
_refine_diff_density_rms 0.054
_refine_ls_extinction_method none
_refine_ls_goodness_of_fit_ref 1.027
_refine_ls_hydrogen_treatment constr
_refine_ls_matrix_type full
_refine_ls_number_parameters 430
_refine_ls_number_reflns 8068
_refine_ls_number_restraints 0
_refine_ls_restrained_S_all 1.027
_refine_ls_R_factor_all 0.0207
_refine_ls_R_factor_gt 0.0201
_refine_ls_shift/su_max 0.001
_refine_ls_shift/su_mean 0.000
_refine_ls_structure_factor_coef Fsqd
_refine_ls_weighting_details 'w=1/[\s^2^(Fo^2^)+(0.0233P)^2^+1.1737P] where P=(Fo^2^+2Fc^2^)/3'
_refine_ls_weighting_scheme calc
_refine_ls_wR_factor_gt 0.0501
_refine_ls_wR_factor_ref 0.0506
_reflns_Friedel_coverage 0.000
_reflns_number_gt 7804
_reflns_number_total 8068
_reflns_threshold_expression 'I > 2\s(I)'
_cod_data_source_file d0cy02248a2.cif
_cod_data_source_block AX1611
_cod_depositor_comments 'Adding full bibliography for 1566688--1566690.cif.'
_cod_database_code 1566690
_shelx_shelxl_version_number 2014/7
_shelx_space_group_comment
;
The symmetry employed for this shelxl refinement is uniquely defined
by the following loop, which should always be used as a source of
symmetry information in preference to the above space-group names.
They are only intended as comments.
;

loop_
_space_group_symop_operation_xyz
'x, y, z'
'-x, -y, -z'

loop_
_atom_site_label
_atom_site_type_symbol
_atom_site_fract_x
_atom_site_fract_y
_atom_site_fract_z
_atom_site_U_iso_or_equiv
_atom_site_adp_type
_atom_site_occupancy
_atom_site_site_symmetry_order
_atom_site_calc_flag
_atom_site_refinement_flags_posn
_atom_site_refinement_flags_adp
_atom_site_refinement_flags_occupancy
_atom_site_disorder_assembly
_atom_site_disorder_group
C1 C -0.13729(12) 0.41320(11) 0.39959(10) 0.0173(2) Uani 1 1 d . . . . .
C2 C -0.23779(13) 0.43071(12) 0.48442(11) 0.0211(3) Uani 1 1 d . . . . .
H2 H -0.2943 0.3788 0.5136 0.025 Uiso 1 1 calc R U . . .
C3 C -0.25327(14) 0.52799(12) 0.52588(11) 0.0240(3) Uani 1 1 d . . . . .
H3 H -0.3216 0.5438 0.5843 0.029 Uiso 1 1 calc R U . . .
C4 C -0.16856(14) 0.60129(12) 0.48147(12) 0.0246(3) Uani 1 1 d . . . . .
H4 H -0.1791 0.6681 0.5089 0.030 Uiso 1 1 calc R U . . .
C5 C -0.06822(14) 0.57716(12) 0.39679(12) 0.0227(3) Uani 1 1 d . . . . .
H5 H -0.0096 0.6271 0.3672 0.027 Uiso 1 1 calc R U . . .
C6 C -0.18288(13) 0.33366(11) 0.22954(11) 0.0200(3) Uani 1 1 d . . . . .
C7 C -0.15708(14) 0.22823(13) 0.17958(12) 0.0255(3) Uani 1 1 d . . . . .
H7A H -0.2081 0.2476 0.1274 0.038 Uiso 1 1 calc R U . . .
H7B H -0.1800 0.1609 0.2344 0.038 Uiso 1 1 calc R U . . .
H7C H -0.0666 0.2087 0.1450 0.038 Uiso 1 1 calc R U . . .
C8 C -0.32117(14) 0.35661(15) 0.29260(13) 0.0297(3) Uani 1 1 d . . . . .
H8A H -0.3379 0.4244 0.3242 0.045 Uiso 1 1 calc R U . . .
H8B H -0.3360 0.2876 0.3484 0.045 Uiso 1 1 calc R U . . .
H8C H -0.3781 0.3726 0.2456 0.045 Uiso 1 1 calc R U . . .
C9 C -0.15660(18) 0.44353(14) 0.14569(13) 0.0332(4) Uani 1 1 d . . . . .
H9A H -0.2140 0.4644 0.0983 0.050 Uiso 1 1 calc R U . . .
H9B H -0.0683 0.4279 0.1051 0.050 Uiso 1 1 calc R U . . .
H9C H -0.1708 0.5085 0.1801 0.050 Uiso 1 1 calc R U . . .
C10 C -0.07176(12) 0.15803(11) 0.40470(11) 0.0183(2) Uani 1 1 d . . . . .
H10A H -0.1578 0.1515 0.4487 0.022 Uiso 1 1 calc R U . . .
H10B H -0.0422 0.0981 0.3611 0.022 Uiso 1 1 calc R U . . .
C11 C 0.01832(12) 0.13732(11) 0.47447(10) 0.0165(2) Uani 1 1 d . . . . .
C12 C -0.03231(13) 0.15033(11) 0.57831(11) 0.0198(3) Uani 1 1 d . . . . .
H12 H -0.1218 0.1730 0.6032 0.024 Uiso 1 1 calc R U . . .
C13 C 0.04669(14) 0.13049(12) 0.64598(11) 0.0228(3) Uani 1 1 d . . . . .
H13 H 0.0113 0.1390 0.7168 0.027 Uiso 1 1 calc R U . . .
C14 C 0.17736(14) 0.09829(12) 0.60946(11) 0.0229(3) Uani 1 1 d . . . . .
H14 H 0.2318 0.0847 0.6553 0.027 Uiso 1 1 calc R U . . .
C15 C 0.22870(13) 0.08594(11) 0.50584(11) 0.0200(3) Uani 1 1 d . . . . .
H15 H 0.3183 0.0639 0.4815 0.024 Uiso 1 1 calc R U . . .
C16 C 0.15074(12) 0.10542(11) 0.43681(10) 0.0166(2) Uani 1 1 d . . . . .
C17 C 0.21011(13) 0.08227(11) 0.32704(10) 0.0188(2) Uani 1 1 d . . . . .
H17A H 0.1600 0.0354 0.3134 0.023 Uiso 1 1 calc R U . . .
H17B H 0.2966 0.0329 0.3267 0.023 Uiso 1 1 calc R U . . .
C18 C 0.18227(13) 0.16995(13) 0.11153(11) 0.0217(3) Uani 1 1 d . . . . .
C19 C 0.15998(15) 0.25550(15) 0.02406(12) 0.0304(3) Uani 1 1 d . . . . .
H19 H 0.1630 0.3342 0.0188 0.036 Uiso 1 1 calc R U . . .
C20 C 0.13322(18) 0.2238(2) -0.05530(14) 0.0428(4) Uani 1 1 d . . . . .
H20 H 0.1185 0.2805 -0.1169 0.051 Uiso 1 1 calc R U . . .
C21 C 0.12794(19) 0.1097(2) -0.04496(16) 0.0469(5) Uani 1 1 d . . . . .
H21 H 0.1094 0.0866 -0.0991 0.056 Uiso 1 1 calc R U . . .
C22 C 0.1500(2) 0.02918(18) 0.04540(18) 0.0472(5) Uani 1 1 d . . . . .
H22 H 0.1461 -0.0497 0.0524 0.057 Uiso 1 1 calc R U . . .
C23 C 0.39609(13) 0.20957(13) 0.16584(12) 0.0237(3) Uani 1 1 d . . . . .
C24 C 0.41536(16) 0.30957(15) 0.06888(13) 0.0337(3) Uani 1 1 d . . . . .
H24A H 0.3598 0.3832 0.0856 0.051 Uiso 1 1 calc R U . . .
H24B H 0.3944 0.2927 0.0103 0.051 Uiso 1 1 calc R U . . .
H24C H 0.5042 0.3166 0.0488 0.051 Uiso 1 1 calc R U . . .
C25 C 0.46867(14) 0.09251(14) 0.13410(13) 0.0309(3) Uani 1 1 d . . . . .
H25A H 0.4356 0.0818 0.0791 0.046 Uiso 1 1 calc R U . . .
H25B H 0.4573 0.0282 0.1957 0.046 Uiso 1 1 calc R U . . .
H25C H 0.5593 0.0930 0.1073 0.046 Uiso 1 1 calc R U . . .
C26 C 0.44221(15) 0.22621(16) 0.25477(14) 0.0323(3) Uani 1 1 d . . . . .
H26A H 0.5331 0.2266 0.2310 0.048 Uiso 1 1 calc R U . . .
H26B H 0.4285 0.1619 0.3160 0.048 Uiso 1 1 calc R U . . .
H26C H 0.3946 0.3009 0.2744 0.048 Uiso 1 1 calc R U . . .
C27 C 0.32470(14) 0.66427(13) 0.18473(11) 0.0239(3) Uani 1 1 d . . . . .
C28 C 0.56596(15) 0.73356(15) 0.31965(13) 0.0302(3) Uani 1 1 d . . . . .
F1 F 0.43860(9) 0.59399(9) 0.17533(8) 0.0352(2) Uani 1 1 d . . . . .
F2 F 0.28339(11) 0.68001(10) 0.28289(8) 0.0397(2) Uani 1 1 d . . . . .
F3 F 0.33515(10) 0.76755(8) 0.12092(8) 0.0354(2) Uani 1 1 d . . . . .
F4 F 0.52605(11) 0.78305(10) 0.23102(8) 0.0430(2) Uani 1 1 d . . . . .
F5 F 0.54457(12) 0.62520(9) 0.35107(10) 0.0490(3) Uani 1 1 d . . . . .
F6 F 0.69192(10) 0.72309(12) 0.29509(9) 0.0487(3) Uani 1 1 d . . . . .
N1 N -0.05313(11) 0.48418(10) 0.35636(9) 0.0186(2) Uani 1 1 d . . . . .
N2 N 0.17686(15) 0.05809(12) 0.12431(12) 0.0354(3) Uani 1 1 d . . . . .
O1 O 0.22586(10) 0.48847(9) 0.22506(8) 0.0248(2) Uani 1 1 d . . . . .
O2 O 0.26643(13) 0.59825(11) 0.04308(9) 0.0380(3) Uani 1 1 d . . . . .
O3 O 0.09368(11) 0.68296(11) 0.17709(11) 0.0402(3) Uani 1 1 d . . . . .
O4 O 0.35507(10) 0.81333(10) 0.43814(10) 0.0332(3) Uani 1 1 d . . . . .
O5 O 0.51439(11) 0.93105(10) 0.37323(10) 0.0329(2) Uani 1 1 d . . . . .
O6 O 0.54471(11) 0.75313(11) 0.50758(9) 0.0331(2) Uani 1 1 d . . . . .
P1 P -0.07767(3) 0.30242(3) 0.32065(3) 0.01515(6) Uani 1 1 d . . . . .
P2 P 0.22363(3) 0.20939(3) 0.21595(3) 0.01667(7) Uani 1 1 d . . . . .
Pd1 Pd 0.09579(2) 0.37579(2) 0.26467(2) 0.01610(3) Uani 1 1 d . . . . .
S1 S 0.21429(3) 0.60407(3) 0.15158(3) 0.02328(7) Uani 1 1 d . . . . .
S2 S 0.48653(3) 0.81750(3) 0.42182(3) 0.02252(7) Uani 1 1 d . . . . .

loop_
_atom_site_aniso_label
_atom_site_aniso_U_11
_atom_site_aniso_U_22
_atom_site_aniso_U_33
_atom_site_aniso_U_23
_atom_site_aniso_U_13
_atom_site_aniso_U_12
C1 0.0181(6) 0.0137(5) 0.0208(6) -0.0027(5) -0.0084(5) -0.0018(4)
C2 0.0205(6) 0.0188(6) 0.0222(6) -0.0026(5) -0.0057(5) -0.0027(5)
C3 0.0266(7) 0.0208(6) 0.0206(6) -0.0046(5) -0.0062(5) 0.0017(5)
C4 0.0323(7) 0.0165(6) 0.0261(7) -0.0071(5) -0.0114(6) 0.0004(5)
C5 0.0266(7) 0.0164(6) 0.0276(7) -0.0046(5) -0.0098(6) -0.0049(5)
C6 0.0218(6) 0.0169(6) 0.0242(6) -0.0025(5) -0.0113(5) -0.0046(5)
C7 0.0277(7) 0.0251(7) 0.0293(7) -0.0101(6) -0.0113(6) -0.0053(6)
C8 0.0202(7) 0.0341(8) 0.0397(9) -0.0150(7) -0.0126(6) -0.0006(6)
C9 0.0483(10) 0.0249(7) 0.0331(8) 0.0070(6) -0.0254(7) -0.0146(7)
C10 0.0191(6) 0.0134(5) 0.0233(6) -0.0002(5) -0.0080(5) -0.0052(4)
C11 0.0176(6) 0.0117(5) 0.0196(6) -0.0007(4) -0.0054(5) -0.0038(4)
C12 0.0207(6) 0.0138(6) 0.0221(6) -0.0034(5) -0.0014(5) -0.0038(5)
C13 0.0332(7) 0.0173(6) 0.0185(6) -0.0047(5) -0.0046(5) -0.0070(5)
C14 0.0295(7) 0.0196(6) 0.0237(7) -0.0020(5) -0.0118(6) -0.0084(5)
C15 0.0190(6) 0.0167(6) 0.0245(7) -0.0017(5) -0.0074(5) -0.0045(5)
C16 0.0183(6) 0.0123(5) 0.0183(6) -0.0015(4) -0.0039(5) -0.0037(4)
C17 0.0199(6) 0.0149(6) 0.0188(6) -0.0026(5) -0.0033(5) -0.0018(5)
C18 0.0196(6) 0.0258(7) 0.0197(6) -0.0065(5) -0.0039(5) -0.0041(5)
C19 0.0306(8) 0.0345(8) 0.0266(7) 0.0018(6) -0.0106(6) -0.0118(6)
C20 0.0395(9) 0.0640(13) 0.0252(8) 0.0019(8) -0.0132(7) -0.0169(9)
C21 0.0409(10) 0.0735(14) 0.0386(10) -0.0304(10) -0.0137(8) -0.0087(9)
C22 0.0495(11) 0.0380(10) 0.0688(14) -0.0259(9) -0.0304(10) -0.0008(8)
C23 0.0168(6) 0.0269(7) 0.0254(7) -0.0056(5) 0.0000(5) -0.0067(5)
C24 0.0281(8) 0.0336(8) 0.0315(8) -0.0027(7) 0.0061(6) -0.0123(6)
C25 0.0210(7) 0.0322(8) 0.0339(8) -0.0100(6) 0.0003(6) -0.0014(6)
C26 0.0224(7) 0.0406(9) 0.0392(9) -0.0115(7) -0.0077(6) -0.0116(6)
C27 0.0289(7) 0.0228(7) 0.0212(6) -0.0024(5) -0.0037(5) -0.0120(5)
C28 0.0269(7) 0.0331(8) 0.0320(8) -0.0116(6) -0.0117(6) 0.0009(6)
F1 0.0255(4) 0.0354(5) 0.0462(6) -0.0044(4) -0.0115(4) -0.0101(4)
F2 0.0579(7) 0.0448(6) 0.0235(5) -0.0118(4) -0.0040(4) -0.0236(5)
F3 0.0468(6) 0.0238(4) 0.0351(5) 0.0017(4) -0.0062(4) -0.0182(4)
F4 0.0500(6) 0.0497(6) 0.0354(5) -0.0118(5) -0.0219(5) -0.0052(5)
F5 0.0645(8) 0.0266(5) 0.0613(7) -0.0186(5) -0.0252(6) 0.0020(5)
F6 0.0239(5) 0.0793(9) 0.0397(6) -0.0282(6) -0.0033(4) 0.0046(5)
N1 0.0193(5) 0.0149(5) 0.0230(5) -0.0039(4) -0.0072(4) -0.0034(4)
N2 0.0411(8) 0.0279(7) 0.0443(8) -0.0098(6) -0.0219(7) -0.0039(6)
O1 0.0254(5) 0.0225(5) 0.0290(5) 0.0014(4) -0.0091(4) -0.0131(4)
O2 0.0595(8) 0.0375(6) 0.0234(6) -0.0037(5) -0.0168(5) -0.0157(6)
O3 0.0257(6) 0.0362(6) 0.0499(8) 0.0036(6) -0.0114(5) -0.0030(5)
O4 0.0176(5) 0.0310(6) 0.0481(7) -0.0074(5) -0.0054(5) -0.0044(4)
O5 0.0305(6) 0.0257(5) 0.0434(7) -0.0054(5) -0.0090(5) -0.0092(4)
O6 0.0297(6) 0.0378(6) 0.0280(6) -0.0078(5) -0.0094(5) 0.0020(5)
P1 0.01545(14) 0.01243(14) 0.01845(15) -0.00239(11) -0.00558(12) -0.00359(11)
P2 0.01587(15) 0.01658(15) 0.01666(15) -0.00304(12) -0.00243(12) -0.00407(12)
Pd1 0.01626(5) 0.01375(5) 0.01893(5) -0.00244(4) -0.00437(4) -0.00503(3)
S1 0.02511(17) 0.02287(16) 0.02408(17) 0.00013(13) -0.01014(13) -0.00909(13)
S2 0.01638(15) 0.02143(16) 0.02829(17) -0.00581(13) -0.00509(13) -0.00150(12)

loop_
_atom_type_symbol
_atom_type_description
_atom_type_scat_dispersion_real
_atom_type_scat_dispersion_imag
_atom_type_scat_source
C C 0.0033 0.0016 'International Tables Vol C Tables 4.2.6.8 and 6.1.1.4'
H H 0.0000 0.0000 'International Tables Vol C Tables 4.2.6.8 and 6.1.1.4'
N N 0.0061 0.0033 'International Tables Vol C Tables 4.2.6.8 and 6.1.1.4'
O O 0.0106 0.0060 'International Tables Vol C Tables 4.2.6.8 and 6.1.1.4'
F F 0.0171 0.0103 'International Tables Vol C Tables 4.2.6.8 and 6.1.1.4'
P P 0.1023 0.0942 'International Tables Vol C Tables 4.2.6.8 and 6.1.1.4'
S S 0.1246 0.1234 'International Tables Vol C Tables 4.2.6.8 and 6.1.1.4'
Pd Pd -0.9988 1.0072 'International Tables Vol C Tables 4.2.6.8 and 6.1.1.4'

loop_
_geom_angle_atom_site_label_1
_geom_angle_atom_site_label_2
_geom_angle_atom_site_label_3
_geom_angle
_geom_angle_site_symmetry_1
_geom_angle_site_symmetry_3
_geom_angle_publ_flag
N1 C1 C2 123.40(12) . . ?
N1 C1 P1 102.83(9) . . ?
C2 C1 P1 133.76(10) . . ?
C1 C2 C3 117.19(13) . . ?
C1 C2 H2 121.4 . . ?
C3 C2 H2 121.4 . . ?
C4 C3 C2 119.65(13) . . ?
C4 C3 H3 120.2 . . ?
C2 C3 H3 120.2 . . ?
C3 C4 C5 119.95(13) . . ?
C3 C4 H4 120.0 . . ?
C5 C4 H4 120.0 . . ?
N1 C5 C4 120.68(13) . . ?
N1 C5 H5 119.7 . . ?
C4 C5 H5 119.7 . . ?
C8 C6 C7 109.41(12) . . ?
C8 C6 C9 109.96(13) . . ?
C7 C6 C9 111.37(13) . . ?
C8 C6 P1 108.44(10) . . ?
C7 C6 P1 109.92(9) . . ?
C9 C6 P1 107.68(9) . . ?
C6 C7 H7A 109.5 . . ?
C6 C7 H7B 109.5 . . ?
H7A C7 H7B 109.5 . . ?
C6 C7 H7C 109.5 . . ?
H7A C7 H7C 109.5 . . ?
H7B C7 H7C 109.5 . . ?
C6 C8 H8A 109.5 . . ?
C6 C8 H8B 109.5 . . ?
H8A C8 H8B 109.5 . . ?
C6 C8 H8C 109.5 . . ?
H8A C8 H8C 109.5 . . ?
H8B C8 H8C 109.5 . . ?
C6 C9 H9A 109.5 . . ?
C6 C9 H9B 109.5 . . ?
H9A C9 H9B 109.5 . . ?
C6 C9 H9C 109.5 . . ?
H9A C9 H9C 109.5 . . ?
H9B C9 H9C 109.5 . . ?
C11 C10 P1 109.34(8) . . ?
C11 C10 H10A 109.8 . . ?
P1 C10 H10A 109.8 . . ?
C11 C10 H10B 109.8 . . ?
P1 C10 H10B 109.8 . . ?
H10A C10 H10B 108.3 . . ?
C12 C11 C16 119.89(12) . . ?
C12 C11 C10 118.65(12) . . ?
C16 C11 C10 121.46(12) . . ?
C13 C12 C11 120.75(13) . . ?
C13 C12 H12 119.6 . . ?
C11 C12 H12 119.6 . . ?
C14 C13 C12 119.63(13) . . ?
C14 C13 H13 120.2 . . ?
C12 C13 H13 120.2 . . ?
C13 C14 C15 120.01(13) . . ?
C13 C14 H14 120.0 . . ?
C15 C14 H14 120.0 . . ?
C14 C15 C16 121.13(13) . . ?
C14 C15 H15 119.4 . . ?
C16 C15 H15 119.4 . . ?
C15 C16 C11 118.60(12) . . ?
C15 C16 C17 119.29(12) . . ?
C11 C16 C17 121.93(12) . . ?
C16 C17 P2 118.02(9) . . ?
C16 C17 H17A 107.8 . . ?
P2 C17 H17A 107.8 . . ?
C16 C17 H17B 107.8 . . ?
P2 C17 H17B 107.8 . . ?
H17A C17 H17B 107.1 . . ?
N2 C18 C19 123.59(14) . . ?
N2 C18 P2 117.59(11) . . ?
C19 C18 P2 118.82(12) . . ?
C20 C19 C18 118.17(16) . . ?
C20 C19 H19 120.9 . . ?
C18 C19 H19 120.9 . . ?
C21 C20 C19 119.64(17) . . ?
C21 C20 H20 120.2 . . ?
C19 C20 H20 120.2 . . ?
C20 C21 C22 118.91(17) . . ?
C20 C21 H21 120.5 . . ?
C22 C21 H21 120.5 . . ?
N2 C22 C21 122.57(18) . . ?
N2 C22 H22 118.7 . . ?
C21 C22 H22 118.7 . . ?
C26 C23 C24 110.79(13) . . ?
C26 C23 C25 110.51(13) . . ?
C24 C23 C25 108.91(13) . . ?
C26 C23 P2 107.36(10) . . ?
C24 C23 P2 109.65(10) . . ?
C25 C23 P2 109.60(10) . . ?
C23 C24 H24A 109.5 . . ?
C23 C24 H24B 109.5 . . ?
H24A C24 H24B 109.5 . . ?
C23 C24 H24C 109.5 . . ?
H24A C24 H24C 109.5 . . ?
H24B C24 H24C 109.5 . . ?
C23 C25 H25A 109.5 . . ?
C23 C25 H25B 109.5 . . ?
H25A C25 H25B 109.5 . . ?
C23 C25 H25C 109.5 . . ?
H25A C25 H25C 109.5 . . ?
H25B C25 H25C 109.5 . . ?
C23 C26 H26A 109.5 . . ?
C23 C26 H26B 109.5 . . ?
H26A C26 H26B 109.5 . . ?
C23 C26 H26C 109.5 . . ?
H26A C26 H26C 109.5 . . ?
H26B C26 H26C 109.5 . . ?
F1 C27 F2 108.40(13) . . ?
F1 C27 F3 108.56(12) . . ?
F2 C27 F3 108.02(12) . . ?
F1 C27 S1 111.21(10) . . ?
F2 C27 S1 110.72(10) . . ?
F3 C27 S1 109.85(10) . . ?
F4 C28 F5 107.40(13) . . ?
F4 C28 F6 107.25(14) . . ?
F5 C28 F6 107.14(14) . . ?
F4 C28 S2 112.04(11) . . ?
F5 C28 S2 111.04(12) . . ?
F6 C28 S2 111.71(11) . . ?
C5 N1 C1 119.12(12) . . ?
C5 N1 Pd1 138.05(10) . . ?
C1 N1 Pd1 100.33(8) . . ?
C18 N2 C22 117.11(16) . . ?
S1 O1 Pd1 124.80(6) . . ?
C10 P1 C1 110.21(6) . . ?
C10 P1 C6 112.23(6) . . ?
C1 P1 C6 107.67(6) . . ?
C10 P1 Pd1 119.31(4) . . ?
C1 P1 Pd1 84.35(4) . . ?
C6 P1 Pd1 118.45(5) . . ?
C18 P2 C17 104.40(6) . . ?
C18 P2 C23 104.14(6) . . ?
C17 P2 C23 106.73(6) . . ?
C18 P2 Pd1 113.91(5) . . ?
C17 P2 Pd1 110.70(4) . . ?
C23 P2 Pd1 116.02(5) . . ?
N1 Pd1 O1 94.35(4) . . ?
N1 Pd1 P1 69.92(3) . . ?
O1 Pd1 P1 163.86(3) . . ?
N1 Pd1 P2 158.71(3) . . ?
O1 Pd1 P2 102.50(3) . . ?
P1 Pd1 P2 93.635(13) . . ?
O2 S1 O3 117.27(8) . . ?
O2 S1 O1 113.96(7) . . ?
O3 S1 O1 113.99(7) . . ?
O2 S1 C27 104.63(7) . . ?
O3 S1 C27 104.14(8) . . ?
O1 S1 C27 100.16(6) . . ?
O6 S2 O5 115.62(7) . . ?
O6 S2 O4 115.30(7) . . ?
O5 S2 O4 114.49(7) . . ?
O6 S2 C28 103.43(7) . . ?
O5 S2 C28 103.34(8) . . ?
O4 S2 C28 102.04(7) . . ?

loop_
_geom_bond_atom_site_label_1
_geom_bond_atom_site_label_2
_geom_bond_distance
_geom_bond_site_symmetry_2
_geom_bond_publ_flag
C1 N1 1.3580(17) . ?
C1 C2 1.3747(19) . ?
C1 P1 1.8134(13) . ?
C2 C3 1.395(2) . ?
C2 H2 0.9500 . ?
C3 C4 1.384(2) . ?
C3 H3 0.9500 . ?
C4 C5 1.387(2) . ?
C4 H4 0.9500 . ?
C5 N1 1.3392(17) . ?
C5 H5 0.9500 . ?
C6 C8 1.531(2) . ?
C6 C7 1.5329(19) . ?
C6 C9 1.534(2) . ?
C6 P1 1.8530(13) . ?
C7 H7A 0.9800 . ?
C7 H7B 0.9800 . ?
C7 H7C 0.9800 . ?
C8 H8A 0.9800 . ?
C8 H8B 0.9800 . ?
C8 H8C 0.9800 . ?
C9 H9A 0.9800 . ?
C9 H9B 0.9800 . ?
C9 H9C 0.9800 . ?
C10 C11 1.5112(18) . ?
C10 P1 1.8067(13) . ?
C10 H10A 0.9900 . ?
C10 H10B 0.9900 . ?
C11 C12 1.3933(18) . ?
C11 C16 1.4054(17) . ?
C12 C13 1.391(2) . ?
C12 H12 0.9500 . ?
C13 C14 1.387(2) . ?
C13 H13 0.9500 . ?
C14 C15 1.389(2) . ?
C14 H14 0.9500 . ?
C15 C16 1.3977(18) . ?
C15 H15 0.9500 . ?
C16 C17 1.5140(18) . ?
C17 P2 1.8437(13) . ?
C17 H17A 0.9900 . ?
C17 H17B 0.9900 . ?
C18 N2 1.341(2) . ?
C18 C19 1.379(2) . ?
C18 P2 1.8317(14) . ?
C19 C20 1.375(2) . ?
C19 H19 0.9500 . ?
C20 C21 1.373(3) . ?
C20 H20 0.9500 . ?
C21 C22 1.380(3) . ?
C21 H21 0.9500 . ?
C22 N2 1.352(2) . ?
C22 H22 0.9500 . ?
C23 C26 1.529(2) . ?
C23 C24 1.535(2) . ?
C23 C25 1.537(2) . ?
C23 P2 1.8617(14) . ?
C24 H24A 0.9800 . ?
C24 H24B 0.9800 . ?
C24 H24C 0.9800 . ?
C25 H25A 0.9800 . ?
C25 H25B 0.9800 . ?
C25 H25C 0.9800 . ?
C26 H26A 0.9800 . ?
C26 H26B 0.9800 . ?
C26 H26C 0.9800 . ?
C27 F1 1.3199(18) . ?
C27 F2 1.3264(17) . ?
C27 F3 1.3287(16) . ?
C27 S1 1.8210(15) . ?
C28 F4 1.3342(19) . ?
C28 F5 1.337(2) . ?
C28 F6 1.3367(19) . ?
C28 S2 1.8203(16) . ?
N1 Pd1 2.1319(11) . ?
O1 S1 1.4792(10) . ?
O1 Pd1 2.1402(10) . ?
O2 S1 1.4316(12) . ?
O3 S1 1.4363(13) . ?
O4 S2 1.4460(11) . ?
O5 S2 1.4358(12) . ?
O6 S2 1.4340(12) . ?
P1 Pd1 2.2207(3) . ?
P2 Pd1 2.2707(4) . ?

loop_
_geom_torsion_atom_site_label_1
_geom_torsion_atom_site_label_2
_geom_torsion_atom_site_label_3
_geom_torsion_atom_site_label_4
_geom_torsion
_geom_torsion_site_symmetry_1
_geom_torsion_site_symmetry_2
_geom_torsion_site_symmetry_3
_geom_torsion_site_symmetry_4
_geom_torsion_publ_flag
N1 C1 C2 C3 1.0(2) . . . . ?
P1 C1 C2 C3 179.38(11) . . . . ?
C1 C2 C3 C4 -0.3(2) . . . . ?
C2 C3 C4 C5 -0.6(2) . . . . ?
C3 C4 C5 N1 0.9(2) . . . . ?
P1 C10 C11 C12 100.50(12) . . . . ?
P1 C10 C11 C16 -79.58(13) . . . . ?
C16 C11 C12 C13 -0.90(19) . . . . ?
C10 C11 C12 C13 179.02(12) . . . . ?
C11 C12 C13 C14 0.5(2) . . . . ?
C12 C13 C14 C15 0.0(2) . . . . ?
C13 C14 C15 C16 0.0(2) . . . . ?
C14 C15 C16 C11 -0.37(19) . . . . ?
C14 C15 C16 C17 -175.51(12) . . . . ?
C12 C11 C16 C15 0.83(18) . . . . ?
C10 C11 C16 C15 -179.10(11) . . . . ?
C12 C11 C16 C17 175.83(11) . . . . ?
C10 C11 C16 C17 -4.10(18) . . . . ?
C15 C16 C17 P2 -105.52(12) . . . . ?
C11 C16 C17 P2 79.51(14) . . . . ?
N2 C18 C19 C20 -1.3(2) . . . . ?
P2 C18 C19 C20 177.85(13) . . . . ?
C18 C19 C20 C21 0.8(3) . . . . ?
C19 C20 C21 C22 -0.1(3) . . . . ?
C20 C21 C22 N2 -0.1(3) . . . . ?
C4 C5 N1 C1 -0.2(2) . . . . ?
C4 C5 N1 Pd1 -158.17(11) . . . . ?
C2 C1 N1 C5 -0.74(19) . . . . ?
P1 C1 N1 C5 -179.55(10) . . . . ?
C2 C1 N1 Pd1 164.49(11) . . . . ?
P1 C1 N1 Pd1 -14.33(8) . . . . ?
C19 C18 N2 C22 1.1(2) . . . . ?
P2 C18 N2 C22 -178.10(14) . . . . ?
C21 C22 N2 C18 -0.3(3) . . . . ?
C11 C10 P1 C1 -61.59(11) . . . . ?
C11 C10 P1 C6 178.41(9) . . . . ?
C11 C10 P1 Pd1 33.37(11) . . . . ?
N1 C1 P1 C10 132.78(9) . . . . ?
C2 C1 P1 C10 -45.85(15) . . . . ?
N1 C1 P1 C6 -104.51(9) . . . . ?
C2 C1 P1 C6 76.86(15) . . . . ?
N1 C1 P1 Pd1 13.58(8) . . . . ?
C2 C1 P1 Pd1 -165.05(14) . . . . ?
C8 C6 P1 C10 74.34(11) . . . . ?
C7 C6 P1 C10 -45.23(12) . . . . ?
C9 C6 P1 C10 -166.72(10) . . . . ?
C8 C6 P1 C1 -47.13(11) . . . . ?
C7 C6 P1 C1 -166.70(10) . . . . ?
C9 C6 P1 C1 71.82(12) . . . . ?
C8 C6 P1 Pd1 -140.29(8) . . . . ?
C7 C6 P1 Pd1 100.14(9) . . . . ?
C9 C6 P1 Pd1 -21.35(12) . . . . ?
N2 C18 P2 C17 -12.82(13) . . . . ?
C19 C18 P2 C17 167.94(12) . . . . ?
N2 C18 P2 C23 98.97(13) . . . . ?
C19 C18 P2 C23 -80.28(13) . . . . ?
N2 C18 P2 Pd1 -133.69(11) . . . . ?
C19 C18 P2 Pd1 47.07(13) . . . . ?
C16 C17 P2 C18 -139.29(10) . . . . ?
C16 C17 P2 C23 110.81(11) . . . . ?
C16 C17 P2 Pd1 -16.31(11) . . . . ?
C26 C23 P2 C18 -172.79(11) . . . . ?
C24 C23 P2 C18 66.78(12) . . . . ?
C25 C23 P2 C18 -52.73(12) . . . . ?
C26 C23 P2 C17 -62.70(12) . . . . ?
C24 C23 P2 C17 176.87(11) . . . . ?
C25 C23 P2 C17 57.37(12) . . . . ?
C26 C23 P2 Pd1 61.19(11) . . . . ?
C24 C23 P2 Pd1 -59.24(12) . . . . ?
C25 C23 P2 Pd1 -178.74(9) . . . . ?
Pd1 O1 S1 O2 -84.18(10) . . . . ?
Pd1 O1 S1 O3 54.12(10) . . . . ?
Pd1 O1 S1 C27 164.69(8) . . . . ?
F1 C27 S1 O2 -62.68(12) . . . . ?
F2 C27 S1 O2 176.74(11) . . . . ?
F3 C27 S1 O2 57.52(12) . . . . ?
F1 C27 S1 O3 173.67(10) . . . . ?
F2 C27 S1 O3 53.09(12) . . . . ?
F3 C27 S1 O3 -66.14(12) . . . . ?
F1 C27 S1 O1 55.56(11) . . . . ?
F2 C27 S1 O1 -65.02(12) . . . . ?
F3 C27 S1 O1 175.75(10) . . . . ?
F4 C28 S2 O6 -178.13(12) . . . . ?
F5 C28 S2 O6 61.77(12) . . . . ?
F6 C28 S2 O6 -57.77(14) . . . . ?
F4 C28 S2 O5 -57.24(13) . . . . ?
F5 C28 S2 O5 -177.33(11) . . . . ?
F6 C28 S2 O5 63.13(13) . . . . ?
F4 C28 S2 O4 61.86(13) . . . . ?
F5 C28 S2 O4 -58.23(12) . . . . ?
F6 C28 S2 O4 -177.78(12) . . . . ?
